data_1551184
loop_
_publ_author_name
'Mitake, Akihito'
'Nagai, Rikako'
'Sekine, Ayato'
'Takano, Hideaki'
'Sugimura, Natsuhiko'
'Kanyiva, Kyalo Stephen'
'Shibata, Takanori'

_publ_section_title
;
 Consecutive HDDA and TDDA reactions of silicon-tethered tetraynes for the
 synthesis of dibenzosilole-fused polycyclic compounds and their unique
 reactivity
;
_journal_name_full 'Chemical Science'
_journal_paper_doi 10.1039/C9SC00960D
_journal_year 2019
_chemical_formula_moiety 'C50 H42 O2 Si2'
_chemical_formula_sum 'C50 H42 O2 Si2'
_chemical_formula_weight 731.05
_space_group_crystal_system monoclinic
_space_group_IT_number 14
_space_group_name_Hall '-P 2ybc'
_space_group_name_H-M_alt 'P 1 21/c 1'
_symmetry_space_group_name_Hall '-P 2ybc'
_symmetry_space_group_name_H-M 'P 1 21/c 1'
_atom_sites_solution_hydrogens geom
_atom_sites_solution_primary direct
_atom_sites_solution_secondary difmap
_audit_update_record
;
2019-01-15 deposited with the CCDC.    2019-05-27 downloaded from the CCDC.
;
_cell_angle_alpha 90.0000
_cell_angle_beta 99.584(7)
_cell_angle_gamma 90.0000
_cell_formula_units_Z 4
_cell_length_a 10.8703(6)
_cell_length_b 19.3209(8)
_cell_length_c 19.3242(10)
_cell_measurement_reflns_used 23469
_cell_measurement_temperature 296
_cell_measurement_theta_max 27.45
_cell_measurement_theta_min 3.00
_cell_volume 4001.9(4)
_computing_cell_refinement 'RAPID AUTO'
_computing_data_collection 'RAPID AUTO (Rigaku, ????)'
_computing_data_reduction 'RAPID AUTO'
_computing_molecular_graphics 'CrystalStructure 4.2.4'
_computing_publication_material 'CrystalStructure 4.2.4 (Rigaku, 2016)'
_computing_structure_refinement 'SHELXL Version 2014/6 (Sheldrick, 2008)'
_computing_structure_solution 'SIR92 (Altomare, et al., 1994)'
_diffrn_ambient_temperature 296
_diffrn_detector_area_resol_mean 10.000
_diffrn_measured_fraction_theta_full 0.998
_diffrn_measured_fraction_theta_max 0.996
_diffrn_measurement_device_type 'Rigaku R-AXIS RAPID'
_diffrn_measurement_method \w
_diffrn_radiation_type 'Mo K\a'
_diffrn_radiation_wavelength 0.71075
_diffrn_reflns_av_R_equivalents 0.0912
_diffrn_reflns_Laue_measured_fraction_full 0.998
_diffrn_reflns_Laue_measured_fraction_max 0.996
_diffrn_reflns_limit_h_max 13
_diffrn_reflns_limit_h_min -14
_diffrn_reflns_limit_k_max 25
_diffrn_reflns_limit_k_min -24
_diffrn_reflns_limit_l_max 25
_diffrn_reflns_limit_l_min -25
_diffrn_reflns_number 37661
_diffrn_reflns_point_group_measured_fraction_full 0.998
_diffrn_reflns_point_group_measured_fraction_max 0.996
_diffrn_reflns_theta_full 25.242
_diffrn_reflns_theta_max 27.447
_diffrn_reflns_theta_min 3.003
_diffrn_standards_number 0
_exptl_absorpt_coefficient_mu 0.128
_exptl_absorpt_correction_T_max 0.987
_exptl_absorpt_correction_T_min 0.777
_exptl_absorpt_correction_type multi-scan
_exptl_absorpt_process_details 'ABSCOR (Rigaku, 1995)'
_exptl_crystal_colour yellow
_exptl_crystal_density_diffrn 1.213
_exptl_crystal_density_method 'not measured'
_exptl_crystal_description needle
_exptl_crystal_F_000 1544.00
_exptl_crystal_size_max 0.100
_exptl_crystal_size_mid 0.100
_exptl_crystal_size_min 0.100
_refine_diff_density_max 0.43
_refine_diff_density_min -0.36
_refine_ls_extinction_method none
_refine_ls_goodness_of_fit_ref 0.970
_refine_ls_hydrogen_treatment constr
_refine_ls_number_parameters 487
_refine_ls_number_reflns 9103
_refine_ls_number_restraints 0
_refine_ls_R_factor_all 0.1134
_refine_ls_R_factor_gt 0.0621
_refine_ls_shift/su_max 0.001
_refine_ls_structure_factor_coef Fsqd
_refine_ls_weighting_details 'w = 1/[\s^2^(Fo^2^)+(0.1000P)^2^] where P=(Fo^2^+2Fc^2^)/3'
_refine_ls_weighting_scheme calc
_refine_ls_wR_factor_gt 0.1465
_refine_ls_wR_factor_ref 0.1699
_reflns_Friedel_coverage 0.000
_reflns_number_gt 5822
_reflns_number_total 9103
_reflns_threshold_expression F^2^>2.0\s(F^2^)
_cod_data_source_file c9sc00960d2.cif
_cod_data_source_block 20181210sekine_benzyne
_cod_original_cell_volume 4001.9(3)
_cod_database_code 1551184
_shelxl_version_number 2014/6

loop_
_space_group_symop_id
_space_group_symop_operation_xyz
1 +X,+Y,+Z
2 -X,1/2+Y,1/2-Z
3 -X,-Y,-Z
4 +X,-1/2-Y,-1/2+Z

loop_
_atom_site_label
_atom_site_type_symbol
_atom_site_fract_x
_atom_site_fract_y
_atom_site_fract_z
_atom_site_U_iso_or_equiv
_atom_site_adp_type
_atom_site_occupancy
_atom_site_site_symmetry_order
_atom_site_calc_flag
_atom_site_refinement_flags_posn
_atom_site_refinement_flags_adp
Si1 Si 0.87856(7) 0.00456(3) 0.70011(4) 0.02382(18) Uani 1 1 d . .
Si2 Si 0.58932(7) 0.28147(4) 0.83482(4) 0.0302(2) Uani 1 1 d . .
O3 O 0.8545(2) -0.06996(9) 0.93392(10) 0.0341(5) Uani 1 1 d . .
O4 O 0.29127(18) 0.03696(11) 0.55413(10) 0.0376(5) Uani 1 1 d . .
C5 C 0.9959(2) 0.21731(12) 0.88229(13) 0.0224(5) Uani 1 1 d . .
C6 C 1.2725(3) 0.03381(14) 0.83228(14) 0.0287(6) Uani 1 1 d . .
H6 H 1.3498 0.0417 0.8599 0.034 Uiso 1 1 calc R U
C7 C 0.7468(2) 0.13478(12) 0.70637(12) 0.0208(5) Uani 1 1 d . .
C8 C 0.8044(3) 0.21943(13) 0.93236(14) 0.0265(6) Uani 1 1 d . .
H8 H 0.7630 0.2408 0.9683 0.032 Uiso 1 1 calc R U
C9 C 1.1149(3) 0.26446(14) 0.66488(14) 0.0313(6) Uani 1 1 d . .
H9 H 1.1902 0.2734 0.6497 0.038 Uiso 1 1 calc R U
C10 C 0.9138(2) 0.16292(12) 0.83585(13) 0.0199(5) Uani 1 1 d . .
C11 C 1.2484(3) -0.02935(14) 0.79852(15) 0.0313(6) Uani 1 1 d . .
H11 H 1.3091 -0.0637 0.8034 0.038 Uiso 1 1 calc R U
C12 C 0.8871(2) 0.23578(12) 0.70638(13) 0.0221(5) Uani 1 1 d . .
C13 C 0.9363(3) 0.24493(12) 0.93524(13) 0.0262(6) Uani 1 1 d . .
C14 C 0.5269(3) 0.09558(14) 0.70174(14) 0.0303(6) Uani 1 1 d . .
H14 H 0.5365 0.1030 0.7499 0.036 Uiso 1 1 calc R U
C15 C 0.4136(3) 0.07128(15) 0.66643(15) 0.0321(6) Uani 1 1 d . .
H15 H 0.3485 0.0622 0.6908 0.038 Uiso 1 1 calc R U
C16 C 0.9032(3) 0.29620(12) 0.67043(13) 0.0261(6) Uani 1 1 d . .
H16 H 0.8375 0.3273 0.6598 0.031 Uiso 1 1 calc R U
C17 C 0.6086(3) 0.09787(14) 0.59513(14) 0.0303(6) Uani 1 1 d . .
H17 H 0.6738 0.1067 0.5707 0.036 Uiso 1 1 calc R U
C18 C 1.1005(3) 0.20447(13) 0.70267(13) 0.0255(6) Uani 1 1 d . .
H18 H 1.1664 0.1734 0.7129 0.031 Uiso 1 1 calc R U
C19 C 0.9607(2) 0.12952(12) 0.76993(12) 0.0195(5) Uani 1 1 d . .
C20 C 1.0414(2) 0.01069(12) 0.74934(13) 0.0231(5) Uani 1 1 d . .
C21 C 0.8413(3) 0.00012(13) 0.94019(14) 0.0264(6) Uani 1 1 d . .
C22 C 1.1822(2) 0.08541(13) 0.82516(13) 0.0242(5) Uani 1 1 d . .
H22 H 1.1994 0.1272 0.8486 0.029 Uiso 1 1 calc R U
C23 C 0.7642(2) 0.21221(12) 0.72900(13) 0.0209(5) Uani 1 1 d . .
C24 C 0.8847(2) 0.03939(12) 0.88871(13) 0.0234(5) Uani 1 1 d . .
H24 H 0.9225 0.0177 0.8548 0.028 Uiso 1 1 calc R U
C25 C 0.8716(2) 0.11049(12) 0.88807(13) 0.0213(5) Uani 1 1 d . .
C26 C 0.7804(3) -0.06418(14) 0.73017(17) 0.0374(7) Uani 1 1 d . .
H26A H 0.8044 -0.1084 0.7140 0.045 Uiso 1 1 calc R U
H26B H 0.7918 -0.0642 0.7805 0.045 Uiso 1 1 calc R U
H26C H 0.6943 -0.0555 0.7115 0.045 Uiso 1 1 calc R U
C27 C 0.8459(2) 0.09463(12) 0.72642(13) 0.0205(5) Uani 1 1 d . .
C28 C 1.0665(2) 0.07535(12) 0.78344(13) 0.0212(5) Uani 1 1 d . .
C29 C 0.7367(2) 0.23440(12) 0.85760(13) 0.0238(5) Uani 1 1 d . .
C30 C 0.3982(3) 0.06059(13) 0.59473(14) 0.0281(6) Uani 1 1 d . .
C31 C 0.5733(2) 0.29015(13) 0.73811(14) 0.0267(6) Uani 1 1 d . .
C32 C 0.6261(2) 0.10905(12) 0.66729(13) 0.0229(5) Uani 1 1 d . .
C33 C 1.0176(3) 0.31045(14) 0.65013(15) 0.0321(6) Uani 1 1 d . .
H33 H 1.0282 0.3513 0.6264 0.038 Uiso 1 1 calc R U
C34 C 0.7752(3) 0.10314(14) 0.99184(14) 0.0314(6) Uani 1 1 d . .
H34 H 0.7401 0.1249 1.0268 0.038 Uiso 1 1 calc R U
C35 C 0.9956(3) 0.29226(13) 0.98324(14) 0.0324(6) Uani 1 1 d . .
H35 H 0.9559 0.3087 1.0190 0.039 Uiso 1 1 calc R U
C36 C 1.1142(3) 0.31498(14) 0.97781(16) 0.0386(7) Uani 1 1 d . .
H36 H 1.1553 0.3458 1.0107 0.046 Uiso 1 1 calc R U
C37 C 0.4742(3) 0.32986(16) 0.70300(17) 0.0395(7) Uani 1 1 d . .
H37 H 0.4212 0.3517 0.7292 0.047 Uiso 1 1 calc R U
C38 C 0.6280(3) 0.26437(14) 0.62508(14) 0.0302(6) Uani 1 1 d . .
H38 H 0.6793 0.2421 0.5981 0.036 Uiso 1 1 calc R U
C39 C 1.1123(3) 0.24325(13) 0.87543(14) 0.0270(6) Uani 1 1 d . .
H39 H 1.1513 0.2283 0.8387 0.032 Uiso 1 1 calc R U
C40 C 0.8767(3) -0.00551(15) 0.60414(15) 0.0354(7) Uani 1 1 d . .
H40A H 0.8941 -0.0528 0.5940 0.042 Uiso 1 1 calc R U
H40B H 0.7961 0.0071 0.5791 0.042 Uiso 1 1 calc R U
H40C H 0.9391 0.0240 0.5899 0.042 Uiso 1 1 calc R U
C41 C 0.6529(2) 0.25722(13) 0.69816(14) 0.0246(5) Uani 1 1 d . .
C42 C 0.7879(3) 0.03140(14) 0.99231(15) 0.0323(6) Uani 1 1 d . .
H42 H 0.7609 0.0050 1.0271 0.039 Uiso 1 1 calc R U
C43 C 0.9883(2) 0.19089(12) 0.72517(12) 0.0206(5) Uani 1 1 d . .
C44 C 0.8348(3) -0.11124(14) 0.99219(15) 0.0331(6) Uani 1 1 d . .
H44A H 0.8465 -0.1592 0.9819 0.040 Uiso 1 1 calc R U
H44B H 0.8933 -0.0981 1.0329 0.040 Uiso 1 1 calc R U
H44C H 0.7514 -0.1043 1.0010 0.040 Uiso 1 1 calc R U
C45 C 0.7949(2) 0.20663(12) 0.80863(13) 0.0205(5) Uani 1 1 d . .
C46 C 0.8142(2) 0.14191(13) 0.94005(13) 0.0240(5) Uani 1 1 d . .
C47 C 1.1334(3) -0.04051(13) 0.75773(14) 0.0289(6) Uani 1 1 d . .
H47 H 1.1168 -0.0829 0.7354 0.035 Uiso 1 1 calc R U
C48 C 0.4963(3) 0.07385(15) 0.55909(15) 0.0330(6) Uani 1 1 d . .
H48 H 0.4865 0.0666 0.5109 0.040 Uiso 1 1 calc R U
C49 C 0.4527(3) 0.33766(17) 0.63135(18) 0.0444(8) Uani 1 1 d . .
H49 H 0.3877 0.3654 0.6096 0.053 Uiso 1 1 calc R U
C50 C 1.1715(3) 0.29193(13) 0.92363(16) 0.0348(7) Uani 1 1 d . .
H50 H 1.2499 0.3088 0.9190 0.042 Uiso 1 1 calc R U
C51 C 0.5295(3) 0.30351(16) 0.59191(16) 0.0396(7) Uani 1 1 d . .
H51 H 0.5146 0.3070 0.5432 0.048 Uiso 1 1 calc R U
C52 C 0.1868(3) 0.02480(18) 0.58776(17) 0.0435(8) Uani 1 1 d . .
H52A H 0.1182 0.0085 0.5539 0.052 Uiso 1 1 calc R U
H52B H 0.2080 -0.0094 0.6238 0.052 Uiso 1 1 calc R U
H52C H 0.1637 0.0671 0.6083 0.052 Uiso 1 1 calc R U
C53 C 0.5929(4) 0.36677(18) 0.8791(2) 0.0632(11) Uani 1 1 d . .
H53A H 0.5141 0.3895 0.8657 0.076 Uiso 1 1 calc R U
H53B H 0.6087 0.3602 0.9291 0.076 Uiso 1 1 calc R U
H53C H 0.6579 0.3947 0.8655 0.076 Uiso 1 1 calc R U
C54 C 0.4567(3) 0.2296(2) 0.8566(2) 0.0617(10) Uani 1 1 d . .
H54A H 0.3806 0.2553 0.8442 0.074 Uiso 1 1 calc R U
H54B H 0.4506 0.1870 0.8308 0.074 Uiso 1 1 calc R U
H54C H 0.4703 0.2199 0.9060 0.074 Uiso 1 1 calc R U

loop_
_atom_site_aniso_label
_atom_site_aniso_U_11
_atom_site_aniso_U_22
_atom_site_aniso_U_33
_atom_site_aniso_U_23
_atom_site_aniso_U_13
_atom_site_aniso_U_12
Si1 0.0257(4) 0.0200(3) 0.0259(4) -0.0036(3) 0.0047(3) -0.0024(3)
Si2 0.0278(4) 0.0336(4) 0.0294(4) -0.0027(3) 0.0058(3) 0.0088(3)
O3 0.0527(13) 0.0209(9) 0.0323(11) 0.0051(8) 0.0178(10) 0.0028(9)
O4 0.0266(11) 0.0560(12) 0.0285(11) -0.0011(9) -0.0004(9) -0.0147(9)
C5 0.0271(14) 0.0175(11) 0.0207(13) 0.0001(10) -0.0012(11) 0.0022(10)
C6 0.0222(14) 0.0340(14) 0.0296(15) 0.0038(12) 0.0035(11) 0.0022(11)
C7 0.0236(13) 0.0232(12) 0.0163(12) -0.0007(10) 0.0056(10) -0.0039(10)
C8 0.0341(15) 0.0251(12) 0.0217(13) -0.0024(10) 0.0090(12) 0.0069(11)
C9 0.0324(16) 0.0353(15) 0.0282(15) 0.0003(12) 0.0109(12) -0.0124(12)
C10 0.0217(13) 0.0202(11) 0.0177(12) 0.0009(9) 0.0033(10) 0.0008(10)
C11 0.0321(16) 0.0300(14) 0.0333(16) 0.0062(12) 0.0099(13) 0.0108(12)
C12 0.0271(14) 0.0215(12) 0.0173(12) -0.0013(10) 0.0028(10) -0.0031(10)
C13 0.0360(16) 0.0209(12) 0.0204(13) 0.0009(10) 0.0011(11) 0.0052(11)
C14 0.0314(15) 0.0416(15) 0.0181(13) -0.0023(11) 0.0045(11) -0.0095(12)
C15 0.0237(14) 0.0459(16) 0.0271(14) 0.0002(12) 0.0058(11) -0.0086(12)
C16 0.0331(15) 0.0226(12) 0.0219(13) 0.0006(10) 0.0021(11) -0.0033(11)
C17 0.0284(15) 0.0398(15) 0.0247(14) -0.0025(12) 0.0102(12) -0.0075(12)
C18 0.0267(14) 0.0269(13) 0.0229(13) -0.0025(10) 0.0044(11) -0.0023(11)
C19 0.0223(13) 0.0195(11) 0.0171(12) -0.0014(9) 0.0045(10) -0.0026(10)
C20 0.0270(14) 0.0210(12) 0.0231(13) -0.0006(10) 0.0097(11) 0.0004(10)
C21 0.0316(15) 0.0231(12) 0.0254(14) 0.0021(11) 0.0078(11) 0.0019(11)
C22 0.0258(14) 0.0239(12) 0.0229(13) -0.0003(10) 0.0044(11) -0.0011(10)
C23 0.0235(13) 0.0199(11) 0.0190(12) 0.0004(9) 0.0022(10) 0.0016(10)
C24 0.0269(14) 0.0231(12) 0.0208(13) -0.0008(10) 0.0059(11) 0.0002(10)
C25 0.0206(13) 0.0242(12) 0.0190(12) 0.0010(10) 0.0027(10) 0.0002(10)
C26 0.0385(18) 0.0289(14) 0.0438(18) -0.0024(13) 0.0046(14) -0.0106(12)
C27 0.0236(13) 0.0212(11) 0.0181(12) -0.0011(10) 0.0072(10) -0.0034(10)
C28 0.0222(13) 0.0235(12) 0.0194(12) 0.0013(10) 0.0080(10) 0.0007(10)
C29 0.0266(14) 0.0222(12) 0.0225(13) 0.0012(10) 0.0038(11) 0.0021(10)
C30 0.0259(14) 0.0292(13) 0.0277(14) 0.0007(11) 0.0001(11) -0.0060(11)
C31 0.0212(13) 0.0291(13) 0.0289(14) 0.0005(11) 0.0016(11) 0.0017(11)
C32 0.0197(13) 0.0220(12) 0.0272(14) 0.0000(10) 0.0043(11) -0.0009(10)
C33 0.0416(17) 0.0266(13) 0.0286(15) 0.0031(11) 0.0076(13) -0.0083(12)
C34 0.0422(17) 0.0315(14) 0.0228(14) 0.0010(11) 0.0120(13) 0.0058(12)
C35 0.0446(18) 0.0257(13) 0.0251(15) -0.0056(11) 0.0011(13) 0.0031(12)
C36 0.0485(19) 0.0280(14) 0.0347(17) -0.0093(12) -0.0065(14) -0.0029(13)
C37 0.0316(17) 0.0435(16) 0.0418(18) 0.0026(14) 0.0018(14) 0.0093(13)
C38 0.0302(15) 0.0322(14) 0.0272(14) 0.0031(11) 0.0015(12) -0.0012(12)
C39 0.0306(15) 0.0230(12) 0.0264(14) 0.0002(11) 0.0019(12) -0.0001(11)
C40 0.0329(16) 0.0409(15) 0.0314(16) -0.0130(13) 0.0024(13) 0.0000(13)
C41 0.0236(14) 0.0242(12) 0.0250(13) 0.0033(10) 0.0009(11) -0.0016(10)
C42 0.0417(17) 0.0312(14) 0.0265(15) 0.0064(12) 0.0130(13) -0.0004(12)
C43 0.0237(13) 0.0219(11) 0.0158(12) -0.0017(10) 0.0020(10) -0.0039(10)
C44 0.0384(17) 0.0296(14) 0.0302(15) 0.0052(12) 0.0028(13) -0.0030(12)
C45 0.0196(13) 0.0189(11) 0.0228(13) 0.0013(10) 0.0030(10) -0.0001(9)
C46 0.0261(14) 0.0269(13) 0.0196(13) -0.0006(10) 0.0052(11) 0.0030(11)
C47 0.0370(16) 0.0214(12) 0.0292(15) -0.0003(11) 0.0076(13) 0.0030(11)
C48 0.0347(16) 0.0433(16) 0.0206(14) -0.0044(12) 0.0030(12) -0.0086(13)
C49 0.0334(18) 0.0482(18) 0.047(2) 0.0117(15) -0.0065(15) 0.0117(14)
C50 0.0379(17) 0.0274(13) 0.0363(17) -0.0007(12) -0.0021(13) -0.0049(12)
C51 0.0378(18) 0.0480(17) 0.0294(16) 0.0080(13) -0.0055(13) 0.0012(14)
C52 0.0294(17) 0.063(2) 0.0369(18) 0.0017(15) 0.0020(14) -0.0131(15)
C53 0.084(3) 0.051(2) 0.049(2) -0.0171(17) -0.005(2) 0.032(2)
C54 0.044(2) 0.088(3) 0.059(2) 0.000(2) 0.0256(19) -0.0015(19)

loop_
_atom_type_symbol
_atom_type_description
_atom_type_scat_dispersion_real
_atom_type_scat_dispersion_imag
_atom_type_scat_source
C C 0.0033 0.0016
;
International Tables for Crystallography
(Vol. C, Tables 4.2.6.8 and 6.1.1.4)
;
H H 0.0000 0.0000
;
International Tables for Crystallography
(Vol. C, Table 6.1.1.4)
;
O O 0.0106 0.0060
;
International Tables for Crystallography
(Vol. C, Tables 4.2.6.8 and 6.1.1.4)
;
Si Si 0.0817 0.0704
;
International Tables for Crystallography
(Vol. C, Tables 4.2.6.8 and 6.1.1.4)
;

loop_
_geom_angle_atom_site_label_1
_geom_angle_atom_site_label_2
_geom_angle_atom_site_label_3
_geom_angle
C27 Si1 C20 90.53(11)
C27 Si1 C40 113.48(12)
C20 Si1 C40 111.46(12)
C27 Si1 C26 115.92(12)
C20 Si1 C26 115.54(13)
C40 Si1 C26 109.00(14)
C29 Si2 C31 102.63(12)
C29 Si2 C53 112.33(15)
C31 Si2 C53 112.08(16)
C29 Si2 C54 111.00(16)
C31 Si2 C54 109.28(16)
C53 Si2 C54 109.4(2)
C21 O3 C44 116.9(2)
C30 O4 C52 117.4(2)
C39 C5 C13 118.1(2)
C39 C5 C10 129.1(2)
C13 C5 C10 112.7(2)
C11 C6 C22 120.6(3)
C11 C6 H6 119.7
C22 C6 H6 119.7
C27 C7 C32 123.8(2)
C27 C7 C23 115.0(2)
C32 C7 C23 121.2(2)
C13 C8 C46 105.7(2)
C13 C8 C29 106.1(2)
C46 C8 C29 107.1(2)
C13 C8 H8 112.5
C46 C8 H8 112.5
C29 C8 H8 112.5
C33 C9 C18 119.8(3)
C33 C9 H9 120.1
C18 C9 H9 120.1
C25 C10 C45 104.79(19)
C25 C10 C5 105.54(19)
C45 C10 C5 101.05(18)
C25 C10 C19 115.20(19)
C45 C10 C19 107.97(19)
C5 C10 C19 120.4(2)
C47 C11 C6 119.2(2)
C47 C11 H11 120.4
C6 C11 H11 120.4
C16 C12 C43 119.5(2)
C16 C12 C23 125.4(2)
C43 C12 C23 115.1(2)
C35 C13 C5 121.3(3)
C35 C13 C8 125.1(2)
C5 C13 C8 113.6(2)
C32 C14 C15 121.8(2)
C32 C14 H14 119.1
C15 C14 H14 119.1
C30 C15 C14 119.6(2)
C30 C15 H15 120.2
C14 C15 H15 120.2
C33 C16 C12 120.1(3)
C33 C16 H16 119.9
C12 C16 H16 119.9
C48 C17 C32 121.3(2)
C48 C17 H17 119.4
C32 C17 H17 119.4
C43 C18 C9 120.2(3)
C43 C18 H18 119.9
C9 C18 H18 119.9
C43 C19 C27 104.39(19)
C43 C19 C28 114.27(19)
C27 C19 C28 107.99(19)
C43 C19 C10 105.00(18)
C27 C19 C10 106.06(19)
C28 C19 C10 118.0(2)
C47 C20 C28 119.4(2)
C47 C20 Si1 127.8(2)
C28 C20 Si1 112.67(18)
O3 C21 C42 124.0(2)
O3 C21 C24 115.0(2)
C42 C21 C24 121.0(2)
C28 C22 C6 120.9(2)
C28 C22 H22 119.6
C6 C22 H22 119.6
C45 C23 C41 117.4(2)
C45 C23 C12 104.6(2)
C41 C23 C12 112.9(2)
C45 C23 C7 102.18(18)
C41 C23 C7 112.6(2)
C12 C23 C7 105.92(19)
C25 C24 C21 120.1(2)
C25 C24 H24 120.0
C21 C24 H24 120.0
C24 C25 C46 118.7(2)
C24 C25 C10 127.9(2)
C46 C25 C10 113.4(2)
Si1 C26 H26A 109.5
Si1 C26 H26B 109.5
H26A C26 H26B 109.5
Si1 C26 H26C 109.5
H26A C26 H26C 109.5
H26B C26 H26C 109.5
C7 C27 C19 116.6(2)
C7 C27 Si1 130.3(2)
C19 C27 Si1 112.56(17)
C22 C28 C20 118.6(2)
C22 C28 C19 125.4(2)
C20 C28 C19 116.0(2)
C45 C29 C8 112.4(2)
C45 C29 Si2 121.9(2)
C8 C29 Si2 125.64(18)
O4 C30 C15 125.1(2)
O4 C30 C48 115.3(2)
C15 C30 C48 119.7(3)
C37 C31 C41 118.4(3)
C37 C31 Si2 118.2(2)
C41 C31 Si2 123.3(2)
C14 C32 C17 117.7(2)
C14 C32 C7 120.7(2)
C17 C32 C7 121.5(2)
C9 C33 C16 120.4(2)
C9 C33 H33 119.8
C16 C33 H33 119.8
C46 C34 C42 120.4(2)
C46 C34 H34 119.8
C42 C34 H34 119.8
C13 C35 C36 119.7(3)
C13 C35 H35 120.1
C36 C35 H35 120.1
C50 C36 C35 120.0(3)
C50 C36 H36 120.0
C35 C36 H36 120.0
C49 C37 C31 122.4(3)
C49 C37 H37 118.8
C31 C37 H37 118.8
C51 C38 C41 121.9(3)
C51 C38 H38 119.1
C41 C38 H38 119.1
C5 C39 C50 120.2(3)
C5 C39 H39 119.9
C50 C39 H39 119.9
Si1 C40 H40A 109.5
Si1 C40 H40B 109.5
H40A C40 H40B 109.5
Si1 C40 H40C 109.5
H40A C40 H40C 109.5
H40B C40 H40C 109.5
C38 C41 C31 118.5(2)
C38 C41 C23 117.2(2)
C31 C41 C23 124.3(2)
C21 C42 C34 118.9(2)
C21 C42 H42 120.5
C34 C42 H42 120.5
C18 C43 C12 119.7(2)
C18 C43 C19 126.2(2)
C12 C43 C19 114.1(2)
O3 C44 H44A 109.5
O3 C44 H44B 109.5
H44A C44 H44B 109.5
O3 C44 H44C 109.5
H44A C44 H44C 109.5
H44B C44 H44C 109.5
C29 C45 C23 129.6(2)
C29 C45 C10 116.2(2)
C23 C45 C10 114.14(19)
C34 C46 C25 120.9(2)
C34 C46 C8 126.1(2)
C25 C46 C8 113.0(2)
C11 C47 C20 121.3(2)
C11 C47 H47 119.4
C20 C47 H47 119.4
C17 C48 C30 120.0(3)
C17 C48 H48 120.0
C30 C48 H48 120.0
C37 C49 C51 119.0(3)
C37 C49 H49 120.5
C51 C49 H49 120.5
C36 C50 C39 120.4(3)
C36 C50 H50 119.8
C39 C50 H50 119.8
C38 C51 C49 119.8(3)
C38 C51 H51 120.1
C49 C51 H51 120.1
O4 C52 H52A 109.5
O4 C52 H52B 109.5
H52A C52 H52B 109.5
O4 C52 H52C 109.5
H52A C52 H52C 109.5
H52B C52 H52C 109.5
Si2 C53 H53A 109.5
Si2 C53 H53B 109.5
H53A C53 H53B 109.5
Si2 C53 H53C 109.5
H53A C53 H53C 109.5
H53B C53 H53C 109.5
Si2 C54 H54A 109.5
Si2 C54 H54B 109.5
H54A C54 H54B 109.5
Si2 C54 H54C 109.5
H54A C54 H54C 109.5
H54B C54 H54C 109.5

loop_
_geom_bond_atom_site_label_1
_geom_bond_atom_site_label_2
_geom_bond_distance
Si1 C27 1.864(2)
Si1 C20 1.868(3)
Si1 C40 1.862(3)
Si1 C26 1.856(3)
Si2 C29 1.831(3)
Si2 C31 1.855(3)
Si2 C53 1.855(3)
Si2 C54 1.861(4)
O3 C21 1.369(3)
O3 C44 1.425(3)
O4 C30 1.368(3)
O4 C52 1.418(3)
C5 C39 1.388(4)
C5 C13 1.404(3)
C5 C10 1.562(3)
C6 C11 1.388(4)
C6 C22 1.390(4)
C6 H6 0.9300
C7 C27 1.332(4)
C7 C32 1.486(4)
C7 C23 1.561(3)
C8 C13 1.508(4)
C8 C46 1.507(3)
C8 C29 1.536(4)
C8 H8 0.9800
C9 C33 1.375(4)
C9 C18 1.393(4)
C9 H9 0.9300
C10 C25 1.552(3)
C10 C45 1.560(3)
C10 C19 1.586(3)
C11 C47 1.379(4)
C11 H11 0.9300
C12 C16 1.385(3)
C12 C43 1.400(4)
C12 C23 1.542(3)
C13 C35 1.383(4)
C14 C32 1.383(4)
C14 C15 1.387(4)
C14 H14 0.9300
C15 C30 1.383(4)
C15 H15 0.9300
C16 C33 1.392(4)
C16 H16 0.9300
C17 C48 1.381(4)
C17 C32 1.392(4)
C17 H17 0.9300
C18 C43 1.387(3)
C18 H18 0.9300
C19 C43 1.527(3)
C19 C27 1.540(3)
C19 C28 1.545(3)
C20 C47 1.397(4)
C20 C28 1.418(3)
C21 C42 1.382(4)
C21 C24 1.395(3)
C22 C28 1.390(4)
C22 H22 0.9300
C23 C45 1.523(3)
C23 C41 1.529(3)
C24 C25 1.381(3)
C24 H24 0.9300
C25 C46 1.406(3)
C26 H26A 0.9600
C26 H26B 0.9600
C26 H26C 0.9600
C29 C45 1.335(3)
C30 C48 1.386(4)
C31 C37 1.402(4)
C31 C41 1.404(4)
C33 H33 0.9300
C34 C46 1.372(4)
C34 C42 1.393(4)
C34 H34 0.9300
C35 C36 1.382(4)
C35 H35 0.9300
C36 C50 1.379(4)
C36 H36 0.9300
C37 C49 1.374(4)
C37 H37 0.9300
C38 C51 1.378(4)
C38 C41 1.400(4)
C38 H38 0.9300
C39 C50 1.402(4)
C39 H39 0.9300
C40 H40A 0.9600
C40 H40B 0.9600
C40 H40C 0.9600
C42 H42 0.9300
C44 H44A 0.9600
C44 H44B 0.9600
C44 H44C 0.9600
C47 H47 0.9300
C48 H48 0.9300
C49 C51 1.387(4)
C49 H49 0.9300
C50 H50 0.9300
C51 H51 0.9300
C52 H52A 0.9600
C52 H52B 0.9600
C52 H52C 0.9600
C53 H53A 0.9600
C53 H53B 0.9600
C53 H53C 0.9600
C54 H54A 0.9600
C54 H54B 0.9600
C54 H54C 0.9600

loop_
_geom_torsion_atom_site_label_1
_geom_torsion_atom_site_label_2
_geom_torsion_atom_site_label_3
_geom_torsion_atom_site_label_4
_geom_torsion
C39 C5 C10 C25 132.1(3)
C13 C5 C10 C25 -51.7(3)
C39 C5 C10 C45 -119.0(3)
C13 C5 C10 C45 57.2(2)
C39 C5 C10 C19 -0.4(4)
C13 C5 C10 C19 175.8(2)
C22 C6 C11 C47 -0.1(4)
C39 C5 C13 C35 -5.5(4)
C10 C5 C13 C35 177.9(2)
C39 C5 C13 C8 172.9(2)
C10 C5 C13 C8 -3.7(3)
C46 C8 C13 C35 -122.1(3)
C29 C8 C13 C35 124.4(3)
C46 C8 C13 C5 59.5(3)
C29 C8 C13 C5 -54.0(3)
C32 C14 C15 C30 -0.5(4)
C43 C12 C16 C33 3.2(4)
C23 C12 C16 C33 -177.2(2)
C33 C9 C18 C43 0.3(4)
C25 C10 C19 C43 176.5(2)
C45 C10 C19 C43 59.8(2)
C5 C10 C19 C43 -55.2(3)
C25 C10 C19 C27 66.3(3)
C45 C10 C19 C27 -50.3(2)
C5 C10 C19 C27 -165.4(2)
C25 C10 C19 C28 -54.8(3)
C45 C10 C19 C28 -171.51(19)
C5 C10 C19 C28 73.4(3)
C27 Si1 C20 C47 178.0(2)
C40 Si1 C20 C47 -66.4(3)
C26 Si1 C20 C47 58.7(3)
C27 Si1 C20 C28 0.93(18)
C40 Si1 C20 C28 116.52(19)
C26 Si1 C20 C28 -118.34(19)
C44 O3 C21 C42 -12.9(4)
C44 O3 C21 C24 167.9(2)
C11 C6 C22 C28 -0.9(4)
C16 C12 C23 C45 -120.1(3)
C43 C12 C23 C45 59.6(3)
C16 C12 C23 C41 8.7(3)
C43 C12 C23 C41 -171.6(2)
C16 C12 C23 C7 132.4(2)
C43 C12 C23 C7 -47.9(3)
C27 C7 C23 C45 -59.1(3)
C32 C7 C23 C45 119.1(2)
C27 C7 C23 C41 174.0(2)
C32 C7 C23 C41 -7.7(3)
C27 C7 C23 C12 50.2(3)
C32 C7 C23 C12 -131.6(2)
O3 C21 C24 C25 177.4(2)
C42 C21 C24 C25 -1.8(4)
C21 C24 C25 C46 0.0(4)
C21 C24 C25 C10 179.8(3)
C45 C10 C25 C24 127.4(3)
C5 C10 C25 C24 -126.4(3)
C19 C10 C25 C24 8.9(4)
C45 C10 C25 C46 -52.9(3)
C5 C10 C25 C46 53.3(3)
C19 C10 C25 C46 -171.3(2)
C32 C7 C27 C19 -176.8(2)
C23 C7 C27 C19 1.4(3)
C32 C7 C27 Si1 13.0(4)
C23 C7 C27 Si1 -168.78(17)
C43 C19 C27 C7 -54.5(3)
C28 C19 C27 C7 -176.5(2)
C10 C19 C27 C7 56.1(3)
C43 C19 C27 Si1 117.36(17)
C28 C19 C27 Si1 -4.6(2)
C10 C19 C27 Si1 -132.04(16)
C20 Si1 C27 C7 172.8(2)
C40 Si1 C27 C7 59.0(3)
C26 Si1 C27 C7 -68.3(3)
C20 Si1 C27 C19 2.29(17)
C40 Si1 C27 C19 -111.47(18)
C26 Si1 C27 C19 121.24(18)
C6 C22 C28 C20 1.3(4)
C6 C22 C28 C19 -178.1(2)
C47 C20 C28 C22 -0.8(3)
Si1 C20 C28 C22 176.51(18)
C47 C20 C28 C19 178.6(2)
Si1 C20 C28 C19 -4.0(3)
C43 C19 C28 C22 69.3(3)
C27 C19 C28 C22 -175.0(2)
C10 C19 C28 C22 -54.8(3)
C43 C19 C28 C20 -110.1(2)
C27 C19 C28 C20 5.5(3)
C10 C19 C28 C20 125.7(2)
C13 C8 C29 C45 55.1(3)
C46 C8 C29 C45 -57.4(3)
C13 C8 C29 Si2 -127.3(2)
C46 C8 C29 Si2 120.1(2)
C31 Si2 C29 C45 -9.7(2)
C53 Si2 C29 C45 -130.2(2)
C54 Si2 C29 C45 107.0(2)
C31 Si2 C29 C8 173.0(2)
C53 Si2 C29 C8 52.4(3)
C54 Si2 C29 C8 -70.4(3)
C52 O4 C30 C15 2.3(4)
C52 O4 C30 C48 -178.0(3)
C14 C15 C30 O4 -179.9(3)
C14 C15 C30 C48 0.4(4)
C29 Si2 C31 C37 -174.3(2)
C53 Si2 C31 C37 -53.6(3)
C54 Si2 C31 C37 67.8(3)
C29 Si2 C31 C41 7.8(2)
C53 Si2 C31 C41 128.5(3)
C54 Si2 C31 C41 -110.1(3)
C15 C14 C32 C17 0.4(4)
C15 C14 C32 C7 -179.7(2)
C48 C17 C32 C14 -0.3(4)
C48 C17 C32 C7 179.9(3)
C27 C7 C32 C14 100.0(3)
C23 C7 C32 C14 -78.1(3)
C27 C7 C32 C17 -80.2(3)
C23 C7 C32 C17 101.7(3)
C18 C9 C33 C16 -2.4(4)
C12 C16 C33 C9 0.7(4)
C5 C13 C35 C36 2.4(4)
C8 C13 C35 C36 -175.9(3)
C13 C35 C36 C50 1.7(4)
C41 C31 C37 C49 -0.1(5)
Si2 C31 C37 C49 -178.1(3)
C13 C5 C39 C50 4.6(4)
C10 C5 C39 C50 -179.4(2)
C51 C38 C41 C31 1.1(4)
C51 C38 C41 C23 179.7(3)
C37 C31 C41 C38 -1.4(4)
Si2 C31 C41 C38 176.6(2)
C37 C31 C41 C23 -179.8(3)
Si2 C31 C41 C23 -1.9(4)
C45 C23 C41 C38 177.6(2)
C12 C23 C41 C38 55.7(3)
C7 C23 C41 C38 -64.2(3)
C45 C23 C41 C31 -3.9(4)
C12 C23 C41 C31 -125.8(3)
C7 C23 C41 C31 114.3(3)
O3 C21 C42 C34 -177.6(3)
C24 C21 C42 C34 1.5(4)
C46 C34 C42 C21 0.5(4)
C9 C18 C43 C12 3.6(4)
C9 C18 C43 C19 -176.8(2)
C16 C12 C43 C18 -5.3(4)
C23 C12 C43 C18 175.0(2)
C16 C12 C43 C19 175.0(2)
C23 C12 C43 C19 -4.7(3)
C27 C19 C43 C18 -124.3(3)
C28 C19 C43 C18 -6.6(3)
C10 C19 C43 C18 124.3(3)
C27 C19 C43 C12 55.4(2)
C28 C19 C43 C12 173.1(2)
C10 C19 C43 C12 -56.0(3)
C8 C29 C45 C23 -176.2(2)
Si2 C29 C45 C23 6.1(4)
C8 C29 C45 C10 2.5(3)
Si2 C29 C45 C10 -175.16(17)
C41 C23 C45 C29 1.7(4)
C12 C23 C45 C29 127.7(3)
C7 C23 C45 C29 -122.0(3)
C41 C23 C45 C10 -177.0(2)
C12 C23 C45 C10 -51.0(2)
C7 C23 C45 C10 59.3(2)
C25 C10 C45 C29 51.7(3)
C5 C10 C45 C29 -57.8(3)
C19 C10 C45 C29 175.0(2)
C25 C10 C45 C23 -129.4(2)
C5 C10 C45 C23 121.1(2)
C19 C10 C45 C23 -6.1(3)
C42 C34 C46 C25 -2.3(4)
C42 C34 C46 C8 179.0(3)
C24 C25 C46 C34 2.0(4)
C10 C25 C46 C34 -177.8(2)
C24 C25 C46 C8 -179.1(2)
C10 C25 C46 C8 1.1(3)
C13 C8 C46 C34 120.9(3)
C29 C8 C46 C34 -126.3(3)
C13 C8 C46 C25 -57.9(3)
C29 C8 C46 C25 54.9(3)
C6 C11 C47 C20 0.5(4)
C28 C20 C47 C11 -0.1(4)
Si1 C20 C47 C11 -177.0(2)
C32 C17 C48 C30 0.2(4)
O4 C30 C48 C17 -180.0(3)
C15 C30 C48 C17 -0.2(4)
C31 C37 C49 C51 1.8(5)
C35 C36 C50 C39 -2.6(4)
C5 C39 C50 C36 -0.6(4)
C41 C38 C51 C49 0.6(5)
C37 C49 C51 C38 -2.1(5)
